data_4088723
loop_
_publ_author_name
'Marchetti, Fabio'
'Zacchini, Stefano'
'Zanotti, Valerio'

_publ_section_title
;
 Photochemical Alkyne Insertions into the Iron--Thiocarbonyl Bond of
 [Fe2(CS)(CO)3(Cp)2]
;
_journal_issue 16
_journal_name_full Organometallics
_journal_page_first 2630
_journal_paper_doi 10.1021/acs.organomet.6b00349
_journal_volume 35
_journal_year 2016
_chemical_formula_sum 'C20 H20 Fe2 O3 S'
_chemical_formula_weight 452.12
_space_group_IT_number 14
_space_group_name_Hall '-P 2yn'
_space_group_name_H-M_alt 'P 1 21/n 1'
_symmetry_cell_setting monoclinic
_symmetry_space_group_name_H-M 'P 1 21/n 1'
_atom_sites_solution_hydrogens geom
_atom_sites_solution_primary direct
_atom_sites_solution_secondary difmap
_audit_creation_method SHELXL-97
_cell_angle_alpha 90.00
_cell_angle_beta 105.20(3)
_cell_angle_gamma 90.00
_cell_formula_units_Z 4
_cell_length_a 12.038(2)
_cell_length_b 12.100(2)
_cell_length_c 13.471(3)
_cell_measurement_reflns_used 953
_cell_measurement_temperature 293(2)
_cell_measurement_theta_max 32.359
_cell_measurement_theta_min 2.640
_cell_volume 1893.5(7)
_computing_cell_refinement 'APEX2 (Bruker AXS, 2006)'
_computing_data_collection 'APEX2 (Bruker AXS, 2006)'
_computing_data_reduction 'SAINT (Bruker AXS, 2004)'
_computing_molecular_graphics 'ORTEPII (Johnson, 1996)'
_computing_publication_material 'XCIF (Bruker AXS, 2001)'
_computing_structure_refinement 'SHELXL-97 (Sheldrick, 1997)'
_computing_structure_solution 'SHELXS-97 (Sheldrick, 1990)'
_diffrn_ambient_temperature 293(2)
_diffrn_measured_fraction_theta_full 1.000
_diffrn_measured_fraction_theta_max 1.000
_diffrn_measurement_device_type 'CCD area detector'
_diffrn_measurement_method 'phi and omega scan'
_diffrn_radiation_monochromator graphite
_diffrn_radiation_source 'fine-focus sealed tube'
_diffrn_radiation_type MoK\a
_diffrn_radiation_wavelength 0.71073
_diffrn_reflns_av_R_equivalents 0.0352
_diffrn_reflns_av_sigmaI/netI 0.0254
_diffrn_reflns_limit_h_max 16
_diffrn_reflns_limit_h_min -16
_diffrn_reflns_limit_k_max 16
_diffrn_reflns_limit_k_min -16
_diffrn_reflns_limit_l_max 18
_diffrn_reflns_limit_l_min -18
_diffrn_reflns_number 22286
_diffrn_reflns_theta_full 28.70
_diffrn_reflns_theta_max 28.70
_diffrn_reflns_theta_min 2.02
_exptl_absorpt_coefficient_mu 1.659
_exptl_absorpt_correction_T_max 0.7545
_exptl_absorpt_correction_T_min 0.6274
_exptl_absorpt_correction_type empirical
_exptl_absorpt_process_details
; 
 Data were corrected for Lorentz polarization and absorption
 effects (empirical absorption correction SADABS).
 R(int) =  0.0732 (selected reflections only, before parameter refinement)
 R(int) =  0.0344 (selected reflections only, after parameter refinement)
;
_exptl_crystal_colour black
_exptl_crystal_density_diffrn 1.586
_exptl_crystal_density_method 'not measured'
_exptl_crystal_description prism
_exptl_crystal_F_000 928
_exptl_crystal_size_max 0.31
_exptl_crystal_size_mid 0.25
_exptl_crystal_size_min 0.18
_refine_diff_density_max 0.526
_refine_diff_density_min -0.441
_refine_diff_density_rms 0.066
_refine_ls_extinction_method none
_refine_ls_goodness_of_fit_ref 1.028
_refine_ls_hydrogen_treatment constr
_refine_ls_matrix_type full
_refine_ls_number_parameters 237
_refine_ls_number_reflns 4892
_refine_ls_number_restraints 0
_refine_ls_restrained_S_all 1.028
_refine_ls_R_factor_all 0.0344
_refine_ls_R_factor_gt 0.0288
_refine_ls_shift/su_max 0.001
_refine_ls_shift/su_mean 0.000
_refine_ls_structure_factor_coef Fsqd
_refine_ls_weighting_details 'calc w=1/[\s^2^(Fo^2^)+(0.0394P)^2^+0.6712P] where P=(Fo^2^+2Fc^2^)/3'
_refine_ls_weighting_scheme calc
_refine_ls_wR_factor_gt 0.0745
_refine_ls_wR_factor_ref 0.0785
_reflns_number_gt 4274
_reflns_number_total 4892
_reflns_threshold_expression >2sigma(I)
_cod_data_source_file om6b00349_si_002.cif
_cod_data_source_block 3
_cod_depositor_comments
;
The following automatic conversions were performed:

data item '_symmetry_cell_setting' value 'Monoclinic' was changed to
'monoclinic' in accordance with the
/home/saulius/struct/COD-crude-data/automatic-downloads/DataCite-retrospective/ACS/depositions/lib/dictionaries/cif_core.dic
dictionary named 'cif_core.dic' version 2.4.2 last updated on
2011-04-26.

Automatic conversion script
Id: cif_fix_values 6909 2019-04-08 15:41:33Z antanas 
;
_cod_original_sg_symbol_H-M P2(1)/n
_cod_database_code 4088723

loop_
_symmetry_equiv_pos_as_xyz
'x, y, z'
'-x+1/2, y+1/2, -z+1/2'
'-x, -y, -z'
'x-1/2, -y-1/2, z-1/2'

loop_
_atom_site_label
_atom_site_type_symbol
_atom_site_fract_x
_atom_site_fract_y
_atom_site_fract_z
_atom_site_U_iso_or_equiv
_atom_site_adp_type
_atom_site_occupancy
_atom_site_symmetry_multiplicity
_atom_site_calc_flag
_atom_site_refinement_flags
Fe2 Fe 0.458963(18) 0.063708(18) 0.217633(18) 0.03250(7) Uani 1 1 d .
Fe1 Fe 0.46443(2) 0.246445(19) 0.325392(19) 0.03642(8) Uani 1 1 d .
C201 C 0.27855(17) 0.05291(19) 0.1417(2) 0.0617(6) Uani 1 1 d .
H201 H 0.2236 0.1064 0.1432 0.074 Uiso 1 1 calc R
C202 C 0.31096(19) -0.0340(2) 0.2112(2) 0.0662(6) Uani 1 1 d .
H202 H 0.2825 -0.0480 0.2678 0.079 Uiso 1 1 calc R
C203 C 0.3953(2) -0.09728(17) 0.1800(2) 0.0627(6) Uani 1 1 d .
H203 H 0.4319 -0.1603 0.2124 0.075 Uiso 1 1 calc R
C204 C 0.41339(19) -0.04804(18) 0.09226(19) 0.0585(6) Uani 1 1 d .
H204 H 0.4636 -0.0731 0.0552 0.070 Uiso 1 1 calc R
C205 C 0.34281(18) 0.04592(19) 0.06926(18) 0.0582(5) Uani 1 1 d .
H205 H 0.3394 0.0949 0.0153 0.070 Uiso 1 1 calc R
C101 C 0.6295(2) 0.2465(2) 0.42849(17) 0.0613(6) Uani 1 1 d .
H101 H 0.6849 0.1921 0.4318 0.074 Uiso 1 1 calc R
C102 C 0.61636(18) 0.34376(19) 0.37023(15) 0.0535(5) Uani 1 1 d .
H102 H 0.6622 0.3654 0.3278 0.064 Uiso 1 1 calc R
C103 C 0.5226(2) 0.40316(19) 0.38661(18) 0.0613(6) Uani 1 1 d .
H103 H 0.4955 0.4705 0.3566 0.074 Uiso 1 1 calc R
C104 C 0.4772(3) 0.3443(2) 0.45531(19) 0.0724(7) Uani 1 1 d .
H104 H 0.4150 0.3656 0.4798 0.087 Uiso 1 1 calc R
C105 C 0.5421(3) 0.2467(2) 0.48136(17) 0.0737(8) Uani 1 1 d .
H105 H 0.5298 0.1918 0.5256 0.088 Uiso 1 1 calc R
C20 C 0.53771(17) 0.02668(16) 0.34279(15) 0.0469(4) Uani 1 1 d .
O20 O 0.58799(17) -0.01015(16) 0.41933(13) 0.0761(5) Uani 1 1 d .
C10 C 0.33349(19) 0.18883(18) 0.33666(18) 0.0551(5) Uani 1 1 d .
O10 O 0.24872(16) 0.15941(17) 0.35039(18) 0.0877(6) Uani 1 1 d .
C4 C 0.61529(13) 0.05102(13) 0.19262(12) 0.0328(3) Uani 1 1 d .
C3 C 0.65851(13) 0.15427(13) 0.15779(12) 0.0319(3) Uani 1 1 d .
C2 C 0.58793(14) 0.24194(12) 0.15163(12) 0.0313(3) Uani 1 1 d .
C1 C 0.48310(13) 0.21871(12) 0.18446(12) 0.0304(3) Uani 1 1 d .
C31 C 0.77447(15) 0.15395(16) 0.13545(15) 0.0438(4) Uani 1 1 d .
H31A H 0.7772 0.2129 0.0873 0.053 Uiso 1 1 calc R
H31B H 0.7849 0.0845 0.1031 0.053 Uiso 1 1 calc R
C32 C 0.87195(18) 0.1692(2) 0.2317(2) 0.0688(7) Uani 1 1 d .
H32A H 0.8637 0.2392 0.2626 0.103 Uiso 1 1 calc R
H32B H 0.9442 0.1672 0.2140 0.103 Uiso 1 1 calc R
H32C H 0.8697 0.1109 0.2795 0.103 Uiso 1 1 calc R
C21 C 0.60843(17) 0.35289(14) 0.10925(14) 0.0425(4) Uani 1 1 d .
H21A H 0.6906 0.3661 0.1234 0.051 Uiso 1 1 calc R
H21B H 0.5756 0.4103 0.1431 0.051 Uiso 1 1 calc R
C22 C 0.5544(2) 0.35836(19) -0.00671(17) 0.0652(6) Uani 1 1 d .
H22A H 0.5867 0.3013 -0.0402 0.098 Uiso 1 1 calc R
H22B H 0.5700 0.4292 -0.0322 0.098 Uiso 1 1 calc R
H22C H 0.4727 0.3479 -0.0206 0.098 Uiso 1 1 calc R
O4 O 0.66883(11) -0.03493(11) 0.20077(12) 0.0512(3) Uani 1 1 d .
S1 S 0.37305(4) 0.31285(4) 0.16657(4) 0.04499(11) Uani 1 1 d .

loop_
_atom_site_aniso_label
_atom_site_aniso_U_11
_atom_site_aniso_U_22
_atom_site_aniso_U_33
_atom_site_aniso_U_23
_atom_site_aniso_U_13
_atom_site_aniso_U_12
Fe2 0.02845(12) 0.02790(12) 0.04212(13) -0.00314(9) 0.01099(9) -0.00316(8)
Fe1 0.03824(13) 0.03631(13) 0.03956(14) -0.00778(9) 0.01884(10) -0.00580(9)
C201 0.0304(9) 0.0528(12) 0.0962(18) -0.0185(12) 0.0062(10) -0.0067(8)
C202 0.0486(11) 0.0568(13) 0.0995(18) -0.0121(13) 0.0303(12) -0.0254(10)
C203 0.0549(12) 0.0331(9) 0.0964(18) -0.0106(10) 0.0130(11) -0.0114(9)
C204 0.0497(11) 0.0516(11) 0.0696(13) -0.0284(10) 0.0075(10) -0.0072(9)
C205 0.0461(11) 0.0574(12) 0.0597(12) -0.0150(10) -0.0066(9) -0.0062(9)
C101 0.0559(13) 0.0684(15) 0.0504(12) -0.0118(10) -0.0025(10) -0.0091(10)
C102 0.0541(11) 0.0633(12) 0.0447(10) -0.0186(9) 0.0159(8) -0.0268(10)
C103 0.0771(15) 0.0476(11) 0.0630(13) -0.0218(10) 0.0249(11) -0.0186(11)
C104 0.0933(18) 0.0738(16) 0.0645(14) -0.0344(13) 0.0465(14) -0.0243(14)
C105 0.102(2) 0.0836(19) 0.0354(10) -0.0062(10) 0.0186(11) -0.0369(15)
C20 0.0512(10) 0.0427(9) 0.0498(10) 0.0070(8) 0.0185(8) -0.0014(8)
O20 0.0953(13) 0.0745(12) 0.0548(9) 0.0250(8) 0.0132(9) 0.0097(10)
C10 0.0531(11) 0.0501(11) 0.0722(13) -0.0096(10) 0.0346(10) -0.0043(9)
O10 0.0671(11) 0.0832(13) 0.1370(18) -0.0167(12) 0.0696(12) -0.0188(9)
C4 0.0301(7) 0.0320(7) 0.0372(8) -0.0016(6) 0.0104(6) 0.0024(6)
C3 0.0299(7) 0.0341(7) 0.0328(7) -0.0017(6) 0.0102(6) -0.0002(6)
C2 0.0341(7) 0.0299(7) 0.0303(7) -0.0029(5) 0.0092(6) -0.0019(6)
C1 0.0290(7) 0.0284(7) 0.0337(7) -0.0034(6) 0.0082(6) 0.0021(5)
C31 0.0353(8) 0.0442(9) 0.0572(11) -0.0027(8) 0.0214(8) -0.0003(7)
C32 0.0351(10) 0.0717(15) 0.0935(18) -0.0252(13) 0.0061(10) -0.0047(10)
C21 0.0509(10) 0.0316(8) 0.0492(10) 0.0023(7) 0.0208(8) -0.0015(7)
C22 0.1019(19) 0.0500(12) 0.0504(11) 0.0142(9) 0.0322(12) 0.0140(12)
O4 0.0448(7) 0.0365(6) 0.0766(9) 0.0079(6) 0.0236(7) 0.0120(5)
S1 0.0394(2) 0.0400(2) 0.0557(3) -0.00106(19) 0.01274(19) 0.01308(17)

loop_
_atom_type_symbol
_atom_type_description
_atom_type_scat_dispersion_real
_atom_type_scat_dispersion_imag
_atom_type_scat_source
C C 0.0033 0.0016 'International Tables Vol C Tables 4.2.6.8 and 6.1.1.4'
H H 0.0000 0.0000 'International Tables Vol C Tables 4.2.6.8 and 6.1.1.4'
O O 0.0106 0.0060 'International Tables Vol C Tables 4.2.6.8 and 6.1.1.4'
S S 0.1246 0.1234 'International Tables Vol C Tables 4.2.6.8 and 6.1.1.4'
Fe Fe 0.3463 0.8444 'International Tables Vol C Tables 4.2.6.8 and 6.1.1.4'

loop_
_geom_angle_atom_site_label_1
_geom_angle_atom_site_label_2
_geom_angle_atom_site_label_3
_geom_angle
C20 Fe2 C1 112.67(8)
C20 Fe2 C4 81.25(8)
C1 Fe2 C4 80.42(6)
C20 Fe2 C203 93.76(10)
C1 Fe2 C203 153.29(9)
C4 Fe2 C203 100.79(8)
C20 Fe2 C204 124.20(10)
C1 Fe2 C204 116.73(9)
C4 Fe2 C204 82.84(8)
C203 Fe2 C204 38.43(10)
C20 Fe2 C202 97.62(11)
C1 Fe2 C202 134.00(9)
C4 Fe2 C202 140.06(8)
C203 Fe2 C202 39.28(9)
C204 Fe2 C202 64.72(10)
C20 Fe2 C205 158.29(9)
C1 Fe2 C205 89.02(8)
C4 Fe2 C205 104.42(8)
C203 Fe2 C205 64.70(10)
C204 Fe2 C205 38.60(9)
C202 Fe2 C205 64.38(11)
C20 Fe2 C201 131.56(10)
C1 Fe2 C201 98.10(8)
C4 Fe2 C201 142.41(9)
C203 Fe2 C201 64.57(9)
C204 Fe2 C201 64.14(9)
C202 Fe2 C201 38.12(10)
C205 Fe2 C201 38.15(10)
C20 Fe2 Fe1 75.93(7)
C1 Fe2 Fe1 48.83(5)
C4 Fe2 Fe1 105.55(5)
C203 Fe2 Fe1 149.69(7)
C204 Fe2 Fe1 159.60(7)
C202 Fe2 Fe1 112.91(7)
C205 Fe2 Fe1 121.15(6)
C201 Fe2 Fe1 100.92(6)
C10 Fe1 C1 109.92(9)
C10 Fe1 C105 95.14(11)
C1 Fe1 C105 146.49(10)
C10 Fe1 C104 91.32(10)
C1 Fe1 C104 153.01(9)
C105 Fe1 C104 39.72(12)
C10 Fe1 C101 130.75(11)
C1 Fe1 C101 107.78(9)
C105 Fe1 C101 39.70(11)
C104 Fe1 C101 66.22(11)
C10 Fe1 C103 122.18(10)
C1 Fe1 C103 114.42(8)
C105 Fe1 C103 65.55(10)
C104 Fe1 C103 38.61(9)
C101 Fe1 C103 65.38(10)
C10 Fe1 C102 156.23(9)
C1 Fe1 C102 93.46(7)
C105 Fe1 C102 65.38(9)
C104 Fe1 C102 65.05(9)
C101 Fe1 C102 38.67(9)
C103 Fe1 C102 38.69(9)
C10 Fe1 S1 89.88(9)
C1 Fe1 S1 46.71(5)
C105 Fe1 S1 158.95(9)
C104 Fe1 S1 119.92(9)
C101 Fe1 S1 139.37(8)
C103 Fe1 S1 94.53(8)
C102 Fe1 S1 103.82(7)
C10 Fe1 Fe2 79.76(7)
C1 Fe1 Fe2 47.83(4)
C105 Fe1 Fe2 120.06(9)
C104 Fe1 Fe2 157.54(9)
C101 Fe1 Fe2 104.27(7)
C103 Fe1 Fe2 157.76(7)
C102 Fe1 Fe2 121.10(6)
S1 Fe1 Fe2 80.94(2)
C202 C201 C205 108.3(2)
C202 C201 Fe2 69.88(12)
C205 C201 Fe2 70.16(12)
C202 C201 H201 125.8
C205 C201 H201 125.8
Fe2 C201 H201 125.7
C201 C202 C203 107.7(2)
C201 C202 Fe2 72.00(12)
C203 C202 Fe2 69.78(11)
C201 C202 H202 126.2
C203 C202 H202 126.2
Fe2 C202 H202 123.7
C204 C203 C202 107.7(2)
C204 C203 Fe2 71.35(12)
C202 C203 Fe2 70.94(12)
C204 C203 H203 126.2
C202 C203 H203 126.2
Fe2 C203 H203 123.2
C203 C204 C205 108.3(2)
C203 C204 Fe2 70.22(12)
C205 C204 Fe2 71.02(12)
C203 C204 H204 125.8
C205 C204 H204 125.8
Fe2 C204 H204 124.5
C201 C205 C204 108.0(2)
C201 C205 Fe2 71.69(13)
C204 C205 Fe2 70.38(12)
C201 C205 H205 126.0
C204 C205 H205 126.0
Fe2 C205 H205 123.5
C102 C101 C105 106.9(2)
C102 C101 Fe1 71.47(12)
C105 C101 Fe1 68.60(14)
C102 C101 H101 126.5
C105 C101 H101 126.5
Fe1 C101 H101 125.0
C101 C102 C103 108.6(2)
C101 C102 Fe1 69.86(12)
C103 C102 Fe1 70.17(12)
C101 C102 H102 125.7
C103 C102 H102 125.7
Fe1 C102 H102 125.9
C104 C103 C102 108.4(2)
C104 C103 Fe1 69.63(13)
C102 C103 Fe1 71.15(12)
C104 C103 H103 125.8
C102 C103 H103 125.8
Fe1 C103 H103 125.0
C103 C104 C105 107.8(2)
C103 C104 Fe1 71.76(12)
C105 C104 Fe1 69.32(13)
C103 C104 H104 126.1
C105 C104 H104 126.1
Fe1 C104 H104 124.4
C104 C105 C101 108.2(2)
C104 C105 Fe1 70.96(14)
C101 C105 Fe1 71.70(13)
C104 C105 H105 125.9
C101 C105 H105 125.9
Fe1 C105 H105 123.1
O20 C20 Fe2 171.6(2)
O10 C10 Fe1 173.5(2)
O4 C4 C3 122.08(15)
O4 C4 Fe2 123.42(13)
C3 C4 Fe2 114.43(11)
C2 C3 C4 114.62(13)
C2 C3 C31 126.38(15)
C4 C3 C31 118.99(14)
C3 C2 C1 114.08(14)
C3 C2 C21 124.21(15)
C1 C2 C21 121.61(14)
C2 C1 S1 121.54(12)
C2 C1 Fe2 116.13(10)
S1 C1 Fe2 120.69(8)
C2 C1 Fe1 124.98(11)
S1 C1 Fe1 75.34(6)
Fe2 C1 Fe1 83.35(6)
C3 C31 C32 112.33(17)
C3 C31 H31A 109.1
C32 C31 H31A 109.1
C3 C31 H31B 109.1
C32 C31 H31B 109.1
H31A C31 H31B 107.9
C31 C32 H32A 109.5
C31 C32 H32B 109.5
H32A C32 H32B 109.5
C31 C32 H32C 109.5
H32A C32 H32C 109.5
H32B C32 H32C 109.5
C2 C21 C22 111.00(16)
C2 C21 H21A 109.4
C22 C21 H21A 109.4
C2 C21 H21B 109.4
C22 C21 H21B 109.4
H21A C21 H21B 108.0
C21 C22 H22A 109.5
C21 C22 H22B 109.5
H22A C22 H22B 109.5
C21 C22 H22C 109.5
H22A C22 H22C 109.5
H22B C22 H22C 109.5
C1 S1 Fe1 57.96(6)

loop_
_geom_bond_atom_site_label_1
_geom_bond_atom_site_label_2
_geom_bond_distance
Fe2 C20 1.762(2)
Fe2 C1 1.9672(16)
Fe2 C4 2.0028(16)
Fe2 C203 2.106(2)
Fe2 C204 2.120(2)
Fe2 C202 2.121(2)
Fe2 C205 2.129(2)
Fe2 C201 2.148(2)
Fe2 Fe1 2.6364(5)
Fe1 C10 1.766(2)
Fe1 C1 1.9979(16)
Fe1 C105 2.064(2)
Fe1 C104 2.085(2)
Fe1 C101 2.104(2)
Fe1 C103 2.113(2)
Fe1 C102 2.1253(19)
Fe1 S1 2.2802(8)
C201 C202 1.394(4)
C201 C205 1.398(3)
C201 H201 0.9300
C202 C203 1.421(3)
C202 H202 0.9300
C203 C204 1.391(4)
C203 H203 0.9300
C204 C205 1.404(3)
C204 H204 0.9300
C205 H205 0.9300
C101 C102 1.401(3)
C101 C105 1.416(4)
C101 H101 0.9300
C102 C103 1.404(3)
C102 H102 0.9300
C103 C104 1.388(3)
C103 H103 0.9300
C104 C105 1.410(4)
C104 H104 0.9300
C105 H105 0.9300
C20 O20 1.141(2)
C10 O10 1.141(3)
C4 O4 1.213(2)
C4 C3 1.476(2)
C3 C2 1.348(2)
C3 C31 1.503(2)
C2 C1 1.470(2)
C2 C21 1.504(2)
C1 S1 1.7155(15)
C31 C32 1.515(3)
C31 H31A 0.9700
C31 H31B 0.9700
C32 H32A 0.9600
C32 H32B 0.9600
C32 H32C 0.9600
C21 C22 1.528(3)
C21 H21A 0.9700
C21 H21B 0.9700
C22 H22A 0.9600
C22 H22B 0.9600
C22 H22C 0.9600

loop_
_geom_torsion_atom_site_label_1
_geom_torsion_atom_site_label_2
_geom_torsion_atom_site_label_3
_geom_torsion_atom_site_label_4
_geom_torsion
C20 Fe2 Fe1 C10 -92.56(11)
C1 Fe2 Fe1 C10 129.10(10)
C4 Fe2 Fe1 C10 -169.12(9)
C203 Fe2 Fe1 C10 -19.71(16)
C204 Fe2 Fe1 C10 78.7(2)
C202 Fe2 Fe1 C10 -0.12(12)
C205 Fe2 Fe1 C10 72.83(12)
C201 Fe2 Fe1 C10 37.84(11)
C20 Fe2 Fe1 C1 138.34(9)
C4 Fe2 Fe1 C1 61.78(8)
C203 Fe2 Fe1 C1 -148.81(15)
C204 Fe2 Fe1 C1 -50.4(2)
C202 Fe2 Fe1 C1 -129.22(11)
C205 Fe2 Fe1 C1 -56.27(10)
C201 Fe2 Fe1 C1 -91.26(10)
C20 Fe2 Fe1 C105 -2.52(11)
C1 Fe2 Fe1 C105 -140.86(11)
C4 Fe2 Fe1 C105 -79.08(11)
C203 Fe2 Fe1 C105 70.33(17)
C204 Fe2 Fe1 C105 168.8(2)
C202 Fe2 Fe1 C105 89.91(13)
C205 Fe2 Fe1 C105 162.87(12)
C201 Fe2 Fe1 C105 127.88(12)
C20 Fe2 Fe1 C104 -24.6(2)
C1 Fe2 Fe1 C104 -163.0(2)
C4 Fe2 Fe1 C104 -101.2(2)
C203 Fe2 Fe1 C104 48.2(3)
C204 Fe2 Fe1 C104 146.7(3)
C202 Fe2 Fe1 C104 67.8(2)
C205 Fe2 Fe1 C104 140.8(2)
C201 Fe2 Fe1 C104 105.8(2)
C20 Fe2 Fe1 C101 37.12(10)
C1 Fe2 Fe1 C101 -101.22(10)
C4 Fe2 Fe1 C101 -39.44(9)
C203 Fe2 Fe1 C101 109.97(16)
C204 Fe2 Fe1 C101 -151.6(2)
C202 Fe2 Fe1 C101 129.56(12)
C205 Fe2 Fe1 C101 -157.49(11)
C201 Fe2 Fe1 C101 167.52(11)
C20 Fe2 Fe1 C103 96.2(2)
C1 Fe2 Fe1 C103 -42.1(2)
C4 Fe2 Fe1 C103 19.6(2)
C203 Fe2 Fe1 C103 169.0(2)
C204 Fe2 Fe1 C103 -92.5(3)
C202 Fe2 Fe1 C103 -171.4(2)
C205 Fe2 Fe1 C103 -98.4(2)
C201 Fe2 Fe1 C103 -133.4(2)
C20 Fe2 Fe1 C102 75.17(10)
C1 Fe2 Fe1 C102 -63.17(10)
C4 Fe2 Fe1 C102 -1.38(9)
C203 Fe2 Fe1 C102 148.02(16)
C204 Fe2 Fe1 C102 -113.5(2)
C202 Fe2 Fe1 C102 167.61(11)
C205 Fe2 Fe1 C102 -119.44(11)
C201 Fe2 Fe1 C102 -154.42(10)
C20 Fe2 Fe1 S1 175.92(7)
C1 Fe2 Fe1 S1 37.57(6)
C4 Fe2 Fe1 S1 99.36(6)
C203 Fe2 Fe1 S1 -111.23(14)
C204 Fe2 Fe1 S1 -12.8(2)
C202 Fe2 Fe1 S1 -91.65(9)
C205 Fe2 Fe1 S1 -18.69(8)
C201 Fe2 Fe1 S1 -53.68(8)
C20 Fe2 C201 C202 -32.6(2)
C1 Fe2 C201 C202 -162.83(15)
C4 Fe2 C201 C202 112.37(18)
C203 Fe2 C201 C202 38.50(15)
C204 Fe2 C201 C202 81.32(16)
C205 Fe2 C201 C202 119.2(2)
Fe1 Fe2 C201 C202 -113.36(14)
C20 Fe2 C201 C205 -151.81(15)
C1 Fe2 C201 C205 77.92(14)
C4 Fe2 C201 C205 -6.9(2)
C203 Fe2 C201 C205 -80.74(15)
C204 Fe2 C201 C205 -37.92(14)
C202 Fe2 C201 C205 -119.2(2)
Fe1 Fe2 C201 C205 127.39(13)
C205 C201 C202 C203 -1.1(2)
Fe2 C201 C202 C203 -60.99(15)
C205 C201 C202 Fe2 59.85(14)
C20 Fe2 C202 C201 156.02(15)
C1 Fe2 C202 C201 24.0(2)
C4 Fe2 C202 C201 -118.51(16)
C203 Fe2 C202 C201 -117.4(2)
C204 Fe2 C202 C201 -79.65(16)
C205 Fe2 C202 C201 -36.71(14)
Fe1 Fe2 C202 C201 78.13(15)
C20 Fe2 C202 C203 -86.61(17)
C1 Fe2 C202 C203 141.34(15)
C4 Fe2 C202 C203 -1.1(2)
C204 Fe2 C202 C203 37.72(15)
C205 Fe2 C202 C203 80.66(17)
C201 Fe2 C202 C203 117.4(2)
Fe1 Fe2 C202 C203 -164.50(14)
C201 C202 C203 C204 0.2(2)
Fe2 C202 C203 C204 -62.27(15)
C201 C202 C203 Fe2 62.43(15)
C20 Fe2 C203 C204 -145.43(14)
C1 Fe2 C203 C204 26.5(2)
C4 Fe2 C203 C204 -63.63(14)
C202 Fe2 C203 C204 117.1(2)
C205 Fe2 C203 C204 37.35(14)
C201 Fe2 C203 C204 79.75(16)
Fe1 Fe2 C203 C204 146.31(13)
C20 Fe2 C203 C202 97.45(17)
C1 Fe2 C203 C202 -90.6(2)
C4 Fe2 C203 C202 179.25(16)
C204 Fe2 C203 C202 -117.1(2)
C205 Fe2 C203 C202 -79.77(17)
C201 Fe2 C203 C202 -37.37(16)
Fe1 Fe2 C203 C202 29.2(2)
C202 C203 C204 C205 0.9(2)
Fe2 C203 C204 C205 -61.11(14)
C202 C203 C204 Fe2 62.01(15)
C20 Fe2 C204 C203 43.20(17)
C1 Fe2 C204 C203 -167.04(13)
C4 Fe2 C204 C203 117.50(14)
C202 Fe2 C204 C203 -38.55(15)
C205 Fe2 C204 C203 -118.5(2)
C201 Fe2 C204 C203 -80.99(15)
Fe1 Fe2 C204 C203 -126.56(19)
C20 Fe2 C204 C205 161.66(14)
C1 Fe2 C204 C205 -48.57(16)
C4 Fe2 C204 C205 -124.04(15)
C203 Fe2 C204 C205 118.5(2)
C202 Fe2 C204 C205 79.92(16)
C201 Fe2 C204 C205 37.48(15)
Fe1 Fe2 C204 C205 -8.1(3)
C202 C201 C205 C204 1.7(2)
Fe2 C201 C205 C204 61.38(13)
C202 C201 C205 Fe2 -59.68(15)
C203 C204 C205 C201 -1.6(2)
Fe2 C204 C205 C201 -62.22(14)
C203 C204 C205 Fe2 60.61(15)
C20 Fe2 C205 C201 72.9(3)
C1 Fe2 C205 C201 -104.48(14)
C4 Fe2 C205 C201 175.68(13)
C203 Fe2 C205 C201 80.39(15)
C204 Fe2 C205 C201 117.6(2)
C202 Fe2 C205 C201 36.68(14)
Fe1 Fe2 C205 C201 -65.71(15)
C20 Fe2 C205 C204 -44.7(3)
C1 Fe2 C205 C204 137.95(15)
C4 Fe2 C205 C204 58.10(16)
C203 Fe2 C205 C204 -37.18(14)
C202 Fe2 C205 C204 -80.89(16)
C201 Fe2 C205 C204 -117.6(2)
Fe1 Fe2 C205 C204 176.71(12)
C10 Fe1 C101 C102 -148.96(14)
C1 Fe1 C101 C102 72.59(14)
C105 Fe1 C101 C102 -117.5(2)
C104 Fe1 C101 C102 -79.22(15)
C103 Fe1 C101 C102 -36.72(13)
S1 Fe1 C101 C102 29.66(19)
Fe2 Fe1 C101 C102 122.35(12)
C10 Fe1 C101 C105 -31.5(2)
C1 Fe1 C101 C105 -169.94(15)
C104 Fe1 C101 C105 38.25(16)
C103 Fe1 C101 C105 80.75(16)
C102 Fe1 C101 C105 117.5(2)
S1 Fe1 C101 C105 147.13(14)
Fe2 Fe1 C101 C105 -120.18(15)
C105 C101 C102 C103 0.0(2)
Fe1 C101 C102 C103 59.68(14)
C105 C101 C102 Fe1 -59.72(15)
C10 Fe1 C102 C101 75.8(3)
C1 Fe1 C102 C101 -114.46(14)
C105 Fe1 C102 C101 38.57(16)
C104 Fe1 C102 C101 82.51(17)
C103 Fe1 C102 C101 119.59(19)
S1 Fe1 C102 C101 -160.62(13)
Fe2 Fe1 C102 C101 -72.96(14)
C10 Fe1 C102 C103 -43.8(3)
C1 Fe1 C102 C103 125.96(14)
C105 Fe1 C102 C103 -81.02(16)
C104 Fe1 C102 C103 -37.08(16)
C101 Fe1 C102 C103 -119.59(19)
S1 Fe1 C102 C103 79.80(13)
Fe2 Fe1 C102 C103 167.45(12)
C101 C102 C103 C104 0.4(2)
Fe1 C102 C103 C104 59.92(16)
C101 C102 C103 Fe1 -59.49(14)
C10 Fe1 C103 C104 41.9(2)
C1 Fe1 C103 C104 178.61(16)
C105 Fe1 C103 C104 -38.30(18)
C101 Fe1 C103 C104 -82.14(19)
C102 Fe1 C103 C104 -118.8(2)
S1 Fe1 C103 C104 134.63(17)
Fe2 Fe1 C103 C104 -148.28(18)
C10 Fe1 C103 C102 160.76(14)
C1 Fe1 C103 C102 -62.54(15)
C105 Fe1 C103 C102 80.54(16)
C104 Fe1 C103 C102 118.8(2)
C101 Fe1 C103 C102 36.71(14)
S1 Fe1 C103 C102 -106.53(13)
Fe2 Fe1 C103 C102 -29.4(3)
C102 C103 C104 C105 -0.7(3)
Fe1 C103 C104 C105 60.22(17)
C102 C103 C104 Fe1 -60.88(15)
C10 Fe1 C104 C103 -145.56(18)
C1 Fe1 C104 C103 -2.8(3)
C105 Fe1 C104 C103 118.0(2)
C101 Fe1 C104 C103 79.75(18)
C102 Fe1 C104 C103 37.15(16)
S1 Fe1 C104 C103 -54.94(19)
Fe2 Fe1 C104 C103 148.61(16)
C10 Fe1 C104 C105 96.45(17)
C1 Fe1 C104 C105 -120.8(2)
C101 Fe1 C104 C105 -38.24(15)
C103 Fe1 C104 C105 -118.0(2)
C102 Fe1 C104 C105 -80.84(17)
S1 Fe1 C104 C105 -172.93(13)
Fe2 Fe1 C104 C105 30.6(3)
C103 C104 C105 C101 0.6(3)
Fe1 C104 C105 C101 62.40(16)
C103 C104 C105 Fe1 -61.77(17)
C102 C101 C105 C104 -0.4(3)
Fe1 C101 C105 C104 -61.93(17)
C102 C101 C105 Fe1 61.57(14)
C10 Fe1 C105 C104 -85.88(16)
C1 Fe1 C105 C104 135.07(17)
C101 Fe1 C105 C104 117.5(2)
C103 Fe1 C105 C104 37.25(15)
C102 Fe1 C105 C104 79.96(16)
S1 Fe1 C105 C104 17.3(3)
Fe2 Fe1 C105 C104 -167.01(12)
C10 Fe1 C105 C101 156.59(16)
C1 Fe1 C105 C101 17.5(2)
C104 Fe1 C105 C101 -117.5(2)
C103 Fe1 C105 C101 -80.28(15)
C102 Fe1 C105 C101 -37.58(14)
S1 Fe1 C105 C101 -100.3(3)
Fe2 Fe1 C105 C101 75.46(15)
C1 Fe2 C20 O20 -155.0(13)
C4 Fe2 C20 O20 -79.3(13)
C203 Fe2 C20 O20 21.0(13)
C204 Fe2 C20 O20 -4.2(13)
C202 Fe2 C20 O20 60.3(13)
C205 Fe2 C20 O20 27.8(14)
C201 Fe2 C20 O20 79.9(13)
Fe1 Fe2 C20 O20 172.1(13)
C1 Fe1 C10 O10 -150(2)
C105 Fe1 C10 O10 53(2)
C104 Fe1 C10 O10 13(2)
C101 Fe1 C10 O10 72(2)
C103 Fe1 C10 O10 -11(2)
C102 Fe1 C10 O10 19(2)
S1 Fe1 C10 O10 -107(2)
Fe2 Fe1 C10 O10 173(2)
C20 Fe2 C4 O4 64.08(16)
C1 Fe2 C4 O4 179.00(16)
C203 Fe2 C4 O4 -28.11(17)
C204 Fe2 C4 O4 -62.25(17)
C202 Fe2 C4 O4 -27.4(2)
C205 Fe2 C4 O4 -94.52(16)
C201 Fe2 C4 O4 -90.14(19)
Fe1 Fe2 C4 O4 136.73(14)
C20 Fe2 C4 C3 -118.99(13)
C1 Fe2 C4 C3 -4.07(11)
C203 Fe2 C4 C3 148.82(13)
C204 Fe2 C4 C3 114.68(13)
C202 Fe2 C4 C3 149.56(15)
C205 Fe2 C4 C3 82.41(13)
C201 Fe2 C4 C3 86.79(16)
Fe1 Fe2 C4 C3 -46.34(12)
O4 C4 C3 C2 179.15(16)
Fe2 C4 C3 C2 2.18(18)
O4 C4 C3 C31 -2.3(2)
Fe2 C4 C3 C31 -179.28(12)
C4 C3 C2 C1 2.1(2)
C31 C3 C2 C1 -176.32(15)
C4 C3 C2 C21 -174.33(15)
C31 C3 C2 C21 7.3(3)
C3 C2 C1 S1 -171.11(12)
C21 C2 C1 S1 5.4(2)
C3 C2 C1 Fe2 -5.64(18)
C21 C2 C1 Fe2 170.88(12)
C3 C2 C1 Fe1 95.05(15)
C21 C2 C1 Fe1 -88.42(18)
C20 Fe2 C1 C2 81.52(14)
C4 Fe2 C1 C2 5.27(11)
C203 Fe2 C1 C2 -89.7(2)
C204 Fe2 C1 C2 -71.65(14)
C202 Fe2 C1 C2 -151.38(14)
C205 Fe2 C1 C2 -99.54(13)
C201 Fe2 C1 C2 -136.70(13)
Fe1 Fe2 C1 C2 125.84(13)
C20 Fe2 C1 S1 -112.88(11)
C4 Fe2 C1 S1 170.87(10)
C203 Fe2 C1 S1 75.9(2)
C204 Fe2 C1 S1 93.95(12)
C202 Fe2 C1 S1 14.22(17)
C205 Fe2 C1 S1 66.06(11)
C201 Fe2 C1 S1 28.90(12)
Fe1 Fe2 C1 S1 -68.56(9)
C20 Fe2 C1 Fe1 -44.32(9)
C4 Fe2 C1 Fe1 -120.58(7)
C203 Fe2 C1 Fe1 144.44(16)
C204 Fe2 C1 Fe1 162.51(7)
C202 Fe2 C1 Fe1 82.78(13)
C205 Fe2 C1 Fe1 134.61(8)
C201 Fe2 C1 Fe1 97.45(9)
C10 Fe1 C1 C2 -171.67(14)
C105 Fe1 C1 C2 -35.6(2)
C104 Fe1 C1 C2 48.4(3)
C101 Fe1 C1 C2 -23.98(15)
C103 Fe1 C1 C2 46.46(16)
C102 Fe1 C1 C2 12.70(14)
S1 Fe1 C1 C2 118.48(15)
Fe2 Fe1 C1 C2 -117.35(14)
C10 Fe1 C1 S1 69.85(10)
C105 Fe1 C1 S1 -154.11(14)
C104 Fe1 C1 S1 -70.1(2)
C101 Fe1 C1 S1 -142.45(8)
C103 Fe1 C1 S1 -72.02(10)
C102 Fe1 C1 S1 -105.78(8)
Fe2 Fe1 C1 S1 124.17(7)
C10 Fe1 C1 Fe2 -54.32(9)
C105 Fe1 C1 Fe2 81.72(16)
C104 Fe1 C1 Fe2 165.7(2)
C101 Fe1 C1 Fe2 93.38(8)
C103 Fe1 C1 Fe2 163.81(8)
C102 Fe1 C1 Fe2 130.05(8)
S1 Fe1 C1 Fe2 -124.17(7)
C2 C3 C31 C32 95.1(2)
C4 C3 C31 C32 -83.3(2)
C3 C2 C21 C22 89.1(2)
C1 C2 C21 C22 -87.1(2)
C2 C1 S1 Fe1 -122.32(14)
Fe2 C1 S1 Fe1 72.87(8)
C10 Fe1 S1 C1 -118.04(9)
C105 Fe1 S1 C1 137.9(2)
C104 Fe1 S1 C1 150.50(10)
C101 Fe1 S1 C1 63.01(12)
C103 Fe1 S1 C1 119.68(9)
C102 Fe1 S1 C1 81.58(9)
Fe2 Fe1 S1 C1 -38.39(6)
